data_2103142
loop_
_publ_author_name
'Helmholdt, Robert B.'
'Peschar, Ren\'e'
'Schenk, Henk'

_publ_section_title
;
 Structure of C~15~-, C~17~- and C~19~-mono-acid \b-triacylglycerols
;
_journal_issue 1
_journal_name_full 'Acta Crystallographica Section B'
_journal_page_first 134
_journal_page_last 139
_journal_paper_doi 10.1107/S0108768101016330
_journal_volume 58
_journal_year 2002
_chemical_formula_sum 'C60 H116 O6'
_chemical_formula_weight 933.58
_chemical_name_systematic
;
 \b-1,2,3-tris(nonadecanoyl)glycerol
;
_space_group_IT_number 2
_symmetry_cell_setting triclinic
_symmetry_space_group_name_Hall '-P 1'
_symmetry_space_group_name_H-M 'P -1'
_cell_angle_alpha 73.0640(10)
_cell_angle_beta 100.0200(10)
_cell_angle_gamma 120.0840(10)
_cell_formula_units_Z 2
_cell_length_a 11.86797(12)
_cell_length_b 56.5143(9)
_cell_length_c 5.42795(5)
_cell_measurement_temperature 243
_cell_volume 3011.82(7)
_computing_cell_refinement MRIA
_computing_data_reduction MRIA
_computing_molecular_graphics MRIA
_computing_structure_refinement MRIA
_computing_structure_solution MRIA
_diffrn_ambient_temperature 243
_diffrn_measurement_device_type 'ESRF BM16'
_diffrn_radiation_monochromator Si(111)
_diffrn_radiation_type synchrotron
_diffrn_radiation_wavelength .850047
_exptl_crystal_density_diffrn 1.029
_refine_ls_extinction_method none
_refine_ls_goodness_of_fit_all 3.4
_refine_ls_hydrogen_treatment noref
_refine_ls_number_parameters 600
_refine_ls_number_restraints 534
_refine_ls_structure_factor_coef Inet
_cod_data_source_file av0044.cif
_cod_data_source_block C19C19C19
_cod_original_sg_symbol_Hall -p_1
_cod_original_sg_symbol_H-M P_-1
_cod_database_code 2103142

loop_
_symmetry_equiv_pos_site_id
_symmetry_equiv_pos_as_xyz
1 x,y,z
2 -x,-y,-z

loop_
_atom_site_label
_atom_site_fract_x
_atom_site_fract_y
_atom_site_fract_z
_atom_site_U_iso_or_equiv
_atom_site_adp_type
_atom_site_occupancy
O1a .3375(14) .46387(17) .599(2) .017(2) Uiso 1.00000
O2a .3267(17) .4352(3) .9954(18) .01680 Uiso 1.00000
O1b .3394(12) .52442(16) .703(2) .01680 Uiso 1.00000
O2b .3891(16) .5596(3) .3231(19) .01680 Uiso 1.00000
O1c .1056(8) .4749(3) .690(2) .01680 Uiso 1.00000
O2c -.0649(12) .4651(3) .447(2) .01680 Uiso 1.00000
C1 .3710(11) .4860(2) .729(2) .0263(6) Uiso 1.00000
C2 .3280(8) .50599(17) .545(2) .02630 Uiso 1.00000
C3 .1847(8) .4921(3) .465(2) .02630 Uiso 1.00000
C1a .319(2) .4383(2) .752(2) .02630 Uiso 1.00000
C2a .2493(12) .41468(18) .615(2) .02630 Uiso 1.00000
C3a .2729(13) .3894(2) .764(2) .02630 Uiso 1.00000
C4a .2297(12) .36915(19) .610(2) .02630 Uiso 1.00000
C5a .2775(12) .3480(2) .721(2) .02630 Uiso 1.00000
C6a .2045(12) .32126(18) .612(2) .02630 Uiso 1.00000
C7a .2582(12) .30130(19) .717(2) .02630 Uiso 1.00000
C8a .2019(12) .27695(18) .582(2) .02630 Uiso 1.00000
C9a .2308(12) .25195(18) .733(2) .02630 Uiso 1.00000
C10a .1645(12) .22779(18) .613(2) .02630 Uiso 1.00000
C11a .2141(12) .20696(19) .717(2) .02630 Uiso 1.00000
C12a .1578(12) .18268(19) .584(2) .02630 Uiso 1.00000
C13a .2048(12) .16015(18) .736(2) .02630 Uiso 1.00000
C14a .1516(12) .13568(18) .605(2) .02630 Uiso 1.00000
C15a .1884(12) .11257(18) .736(2) .02630 Uiso 1.00000
C16a .1185(12) .08678(18) .610(2) .02630 Uiso 1.00000
C17a .1608(12) .06498(18) .757(2) .02630 Uiso 1.00000
C18a .1024(12) .03972(19) .634(2) .02630 Uiso 1.00000
C19a .1577(13) .0192(2) .752(3) .02630 Uiso 1.00000
C1b .391(2) .5520(2) .567(2) .02630 Uiso 1.00000
C2b .4103(13) .57187(18) .727(2) .02630 Uiso 1.00000
C3b .3889(13) .5967(2) .560(2) .02630 Uiso 1.00000
C4b .4278(12) .61817(18) .716(2) .02630 Uiso 1.00000
C5b .3891(12) .64116(18) .599(2) .02630 Uiso 1.00000
C6b .4441(12) .66386(18) .739(2) .02630 Uiso 1.00000
C7b .4154(12) .68835(18) .601(2) .02630 Uiso 1.00000
C8b .4647(12) .71067(18) .752(2) .02630 Uiso 1.00000
C9b .4291(12) .73356(18) .608(2) .02630 Uiso 1.00000
C10b .4770(13) .75641(18) .747(2) .02630 Uiso 1.00000
C11b .4545(13) .78212(18) .600(2) .02630 Uiso 1.00000
C12b .5042(12) .80515(18) .741(2) .02630 Uiso 1.00000
C13b .4759(12) .82941(18) .606(2) .02630 Uiso 1.00000
C14b .5019(13) .84964(18) .762(2) .02630 Uiso 1.00000
C15b .4815(12) .87544(18) .595(2) .02630 Uiso 1.00000
C16b .5435(13) .90061(18) .727(2) .02630 Uiso 1.00000
C17b .5112(13) .92358(19) .583(2) .02630 Uiso 1.00000
C18b .5664(12) .94600(19) .746(2) .02630 Uiso 1.00000
C19b .5358(13) .9703(2) .609(3) .02630 Uiso 1.00000
C1c -.0158(10) .4608(4) .666(2) .02630 Uiso 1.00000
C2c -.0876(10) .44369(19) .915(2) .02630 Uiso 1.00000
C3c -.0322(12) .42351(19) 1.070(2) .02630 Uiso 1.00000
C4c -.0867(12) .39986(19) .924(2) .02630 Uiso 1.00000
C5c -.0429(12) .37744(19) 1.059(2) .02630 Uiso 1.00000
C6c -.1001(12) .35264(18) .925(2) .02630 Uiso 1.00000
C7c -.0659(13) .33005(18) 1.080(2) .02630 Uiso 1.00000
C8c -.1156(12) .30591(18) .951(2) .02630 Uiso 1.00000
C9c -.0871(13) .28129(18) 1.099(2) .02630 Uiso 1.00000
C10c -.1454(12) .25853(19) .943(2) .02630 Uiso 1.00000
C11c -.0973(12) .23701(18) 1.059(2) .02630 Uiso 1.00000
C12c -.1511(12) .21393(18) .917(2) .02630 Uiso 1.00000
C13c -.1328(12) .18754(18) 1.076(2) .02630 Uiso 1.00000
C14c -.1688(12) .16633(18) .935(2) .02630 Uiso 1.00000
C15c -.1493(12) .14082(18) 1.085(2) .02630 Uiso 1.00000
C16c -.1872(13) .11904(18) .924(2) .02630 Uiso 1.00000
C17c -.1690(14) .0945(2) 1.086(2) .02630 Uiso 1.00000
C18c -.2289(12) .07153(19) .929(2) .02630 Uiso 1.00000
C19c -.1965(13) .0474(2) 1.054(3) .02630 Uiso 1.00000
H11 .4696(14) .4961(4) .758(5) .05070 Uiso 1.00000
H12 .327(3) .4777(4) .896(2) .05070 Uiso 1.00000
H2 .3698(12) .5104(4) .381(2) .05070 Uiso 1.00000
H31 .1610(16) .5072(4) .371(4) .05070 Uiso 1.00000
H32 .1711(15) .4801(5) .347(3) .05070 Uiso 1.00000
H2a1 .1518(13) .4078(4) .610(6) .05070 Uiso 1.00000
H2a2 .280(3) .4213(4) .436(2) .05070 Uiso 1.00000
H3a1 .3688(15) .3969(4) .810(5) .05070 Uiso 1.00000
H3a2 .223(3) .3803(4) .929(3) .05070 Uiso 1.00000
H4a1 .1307(13) .3585(4) .599(6) .05070 Uiso 1.00000
H4a2 .263(3) .3790(4) .430(2) .05070 Uiso 1.00000
H5a1 .3726(11) .3578(4) .679(6) .05070 Uiso 1.00000
H5a2 .269(3) .3424(4) .912(2) .05070 Uiso 1.00000
H6a1 .1099(11) .3112(4) .652(6) .05070 Uiso 1.00000
H6a2 .214(3) .3273(4) .418(2) .05070 Uiso 1.00000
H7a1 .3547(11) .3123(4) .692(6) .05070 Uiso 1.00000
H7a2 .239(3) .2932(4) .904(2) .05070 Uiso 1.00000
H8a1 .1049(13) .2692(4) .564(6) .05070 Uiso 1.00000
H8a2 .241(3) .2848(4) .409(2) .05070 Uiso 1.00000
H9a1 .3282(12) .2593(4) .733(6) .05070 Uiso 1.00000
H9a2 .202(3) .2456(4) .914(2) .05070 Uiso 1.00000
H10a1 .0691(11) .2179(4) .645(6) .05070 Uiso 1.00000
H10a2 .180(3) .2351(4) .422(2) .05070 Uiso 1.00000
H11a1 .3123(11) .2177(4) .702(6) .05070 Uiso 1.00000
H11a2 .194(3) .1989(4) .907(2) .05070 Uiso 1.00000
H12a1 .0601(12) .1728(4) .584(6) .05070 Uiso 1.00000
H12a2 .189(3) .1898(4) .404(2) .05070 Uiso 1.00000
H13a1 .3028(13) .1703(4) .741(6) .05070 Uiso 1.00000
H13a2 .173(3) .1529(4) .917(2) .05070 Uiso 1.00000
H14a1 .0533(12) .1261(4) .599(6) .05070 Uiso 1.00000
H14a2 .184(3) .1432(4) .425(2) .05070 Uiso 1.00000
H15a1 .2844(11) .1209(4) .727(5) .05070 Uiso 1.00000
H15a2 .161(3) .1059(4) .920(2) .05070 Uiso 1.00000
H16a1 .0213(12) .0779(4) .620(6) .05070 Uiso 1.00000
H16a2 .144(3) .0929(4) .426(2) .05070 Uiso 1.00000
H17a1 .2583(12) .0743(4) .755(6) .05070 Uiso 1.00000
H17a2 .130(3) .0582(4) .937(2) .05070 Uiso 1.00000
H18a1 .0052(11) .0291(4) .655(6) .05070 Uiso 1.00000
H18a2 .122(3) .0472(4) .444(2) .05070 Uiso 1.00000
H19a1 .2557(14) .0305(5) .769(7) .05070 Uiso 1.00000
H19a2 .122(3) .0084(5) .929(3) .05070 Uiso 1.00000
H19a3 .136(3) .0053(4) .647(5) .05070 Uiso 1.00000
H2b1 .348(2) .5618(4) .868(3) .05070 Uiso 1.00000
H2b2 .5025(17) .5803(4) .796(5) .05070 Uiso 1.00000
H3b1 .444(2) .6050(4) .405(3) .05070 Uiso 1.00000
H3b2 .2944(16) .5888(4) .504(5) .05070 Uiso 1.00000
H4b1 .388(3) .6080(4) .893(2) .05070 Uiso 1.00000
H4b2 .5267(14) .6279(4) .746(5) .05070 Uiso 1.00000
H5b1 .418(3) .6498(4) .417(2) .05070 Uiso 1.00000
H5b2 .2909(12) .6320(4) .598(6) .05070 Uiso 1.00000
H6b1 .407(3) .6557(4) .916(2) .05070 Uiso 1.00000
H6b2 .5424(13) .6718(4) .757(6) .05070 Uiso 1.00000
H7b1 .458(3) .6975(4) .428(2) .05070 Uiso 1.00000
H7b2 .3180(14) .6804(4) .570(5) .05070 Uiso 1.00000
H8b1 .422(3) .7019(4) .923(2) .05070 Uiso 1.00000
H8b2 .5615(14) .7195(4) .774(5) .05070 Uiso 1.00000
H9b1 .468(3) .7416(4) .434(2) .05070 Uiso 1.00000
H9b2 .3314(13) .7243(4) .588(5) .05070 Uiso 1.00000
H10b1 .432(3) .7482(4) .916(2) .05070 Uiso 1.00000
H10b2 .5742(14) .7641(4) .781(5) .05070 Uiso 1.00000
H11b1 .501(3) .7905(4) .434(3) .05070 Uiso 1.00000
H11b2 .3586(14) .7748(4) .566(5) .05070 Uiso 1.00000
H12b1 .464(3) .7965(4) .913(2) .05070 Uiso 1.00000
H12b2 .6020(13) .8134(4) .762(6) .05070 Uiso 1.00000
H13b1 .532(3) .8403(4) .448(3) .05070 Uiso 1.00000
H13b2 .3813(16) .8210(4) .546(5) .05070 Uiso 1.00000
H14b1 .442(2) .8401(4) .910(3) .05070 Uiso 1.00000
H14b2 .5958(16) .8577(4) .829(4) .05070 Uiso 1.00000
H15b1 .525(3) .8820(4) .427(2) .05070 Uiso 1.00000
H15b2 .3858(14) .8685(4) .568(5) .05070 Uiso 1.00000
H16b1 .509(3) .8937(4) .906(2) .05070 Uiso 1.00000
H16b2 .6408(13) .9089(4) .736(6) .05070 Uiso 1.00000
H17b1 .554(3) .9323(4) .412(2) .05070 Uiso 1.00000
H17b2 .4145(14) .9154(4) .560(5) .05070 Uiso 1.00000
H18b1 .526(3) .9370(4) .920(2) .05070 Uiso 1.00000
H18b2 .6643(13) .9539(4) .768(5) .05070 Uiso 1.00000
H19b1 .555(4) .9761(6) .420(3) .05070 Uiso 1.00000
H19b2 .4413(16) .9640(5) .629(7) .05070 Uiso 1.00000
H19b3 .593(3) .9868(3) .689(5) .05070 Uiso 1.00000
H2c1 -.073(3) .4567(4) 1.026(3) .05070 Uiso 1.00000
H2c2 -.1827(11) .4321(4) .880(4) .05070 Uiso 1.00000
H3c1 .0641(13) .4338(4) 1.069(5) .05070 Uiso 1.00000
H3c2 -.065(3) .4153(4) 1.248(2) .05070 Uiso 1.00000
H4c1 -.1846(13) .3908(4) .919(6) .05070 Uiso 1.00000
H4c2 -.054(3) .4087(4) .744(2) .05070 Uiso 1.00000
H5c1 .0558(12) .3868(4) 1.055(6) .05070 Uiso 1.00000
H5c2 -.070(3) .3695(4) 1.243(2) .05070 Uiso 1.00000
H6c1 -.1974(13) .3440(4) .914(6) .05070 Uiso 1.00000
H6c2 -.063(3) .3597(4) .752(2) .05070 Uiso 1.00000
H7c1 .0318(13) .3393(4) 1.097(5) .05070 Uiso 1.00000
H7c2 -.105(3) .3228(4) 1.252(2) .05070 Uiso 1.00000
H8c1 -.2140(14) .2975(4) .927(5) .05070 Uiso 1.00000
H8c2 -.076(3) .3136(4) .776(2) .05070 Uiso 1.00000
H9c1 .0088(14) .2885(4) 1.118(5) .05070 Uiso 1.00000
H9c2 -.129(3) .2727(4) 1.269(2) .05070 Uiso 1.00000
H10c1 -.2428(12) .2490(4) .948(6) .05070 Uiso 1.00000
H10c2 -.117(3) .2680(4) .760(2) .05070 Uiso 1.00000
H11c1 .0015(12) .2472(4) 1.058(6) .05070 Uiso 1.00000
H11c2 -.124(3) .2284(4) 1.246(2) .05070 Uiso 1.00000
H12c1 -.2485(14) .2067(4) .885(5) .05070 Uiso 1.00000
H12c2 -.108(3) .2211(4) .750(2) .05070 Uiso 1.00000
H13c1 -.0378(15) .1952(4) 1.132(5) .05070 Uiso 1.00000
H13c2 -.188(3) .1788(4) 1.232(3) .05070 Uiso 1.00000
H14c1 -.2660(15) .1582(4) .888(5) .05070 Uiso 1.00000
H14c2 -.118(3) .1748(4) .775(3) .05070 Uiso 1.00000
H15c1 -.0531(15) .1488(4) 1.140(5) .05070 Uiso 1.00000
H15c2 -.202(3) .1320(4) 1.244(3) .05070 Uiso 1.00000
H16c1 -.2835(16) .1107(4) .867(5) .05070 Uiso 1.00000
H16c2 -.134(3) .1271(4) .768(3) .05070 Uiso 1.00000
H17c1 -.0732(17) .1013(4) 1.108(7) .05070 Uiso 1.00000
H17c2 .0262(19) .0843(5) 1.204(5) .05070 Uiso 1.00000
H18c1 -.3263(13) .0637(4) .922(6) .05070 Uiso 1.00000
H18c2 -.194(3) .0808(4) .752(2) .05070 Uiso 1.00000
H19c1 -.0988(14) .0556(4) 1.083(7) .05070 Uiso 1.00000
H19c2 -.239(3) .0372(5) 1.226(3) .05070 Uiso 1.00000
H19c3 -.227(3) .0334(4) .945(4) .05070 Uiso 1.00000

loop_
_atom_type_symbol
_atom_type_description
_atom_type_scat_source
O O 'Int Tables Vol IV Tables 2.2B and 2.3.1'
C C 'Int Tables Vol IV Tables 2.2B and 2.3.1'
H H 'Int Tables Vol IV Tables 2.2B and 2.3.1'

loop_
_geom_angle_atom_site_label_1
_geom_angle_atom_site_label_2
_geom_angle_atom_site_label_3
_geom_angle
C1 O1a C1a 116.8(10)
C2 O1b C1b 111.6(11)
C3 O1c C1c 120.7(9)
O1a C1 C2 105.8(10)
O1a C1 H11 108(2)
O1a C1 H12 110.4(16)
C2 C1 H11 109.8(14)
C2 C1 H12 112(2)
H11 C1 H12 110(2)
O1b C2 C1 103.7(9)
O1b C2 C3 104.0(11)
O1b C2 H2 131.2(13)
C1 C2 C3 114.0(7)
C1 C2 H2 103.0(16)
C3 C2 H2 101.2(11)
O1c C3 C2 110.2(8)
O1c C3 H31 109.9(18)
O1c C3 H32 110.1(13)
C2 C3 H31 108.6(12)
C2 C3 H32 108.2(15)
H31 C3 H32 110(2)
O1a C1a O2a 118.1(14)
O1a C1a C2a 113.7(10)
O2a C1a C2a 125.2(10)
C1a C2a C3a 110.5(11)
C1a C2a H2a1 109(2)
C1a C2a H2a2 110.5(13)
C3a C2a H2a1 107.7(14)
C3a C2a H2a2 109(2)
H2a1 C2a H2a2 110(3)
C2a C3a C4a 111.0(10)
C2a C3a H3a1 108.4(15)
C2a C3a H3a2 108(2)
C4a C3a H3a1 111(2)
C4a C3a H3a2 110.0(14)
H3a1 C3a H3a2 109(2)
C3a C4a C5a 112.2(11)
C3a C4a H4a1 110(2)
C3a C4a H4a2 110.2(15)
C5a C4a H4a1 108.0(15)
C5a C4a H4a2 108(2)
H4a1 C4a H4a2 108(3)
C4a C5a C6a 114.2(10)
C4a C5a H5a1 106.8(14)
C4a C5a H5a2 108(2)
C6a C5a H5a1 108(2)
C6a C5a H5a2 109.4(14)
H5a1 C5a H5a2 110(3)
C5a C6a C7a 113.0(10)
C5a C6a H6a1 110(2)
C5a C6a H6a2 108.5(14)
C7a C6a H6a1 108.9(14)
C7a C6a H6a2 108(2)
H6a1 C6a H6a2 109(3)
C6a C7a C8a 114.0(10)
C6a C7a H7a1 107.7(14)
C6a C7a H7a2 108(3)
C8a C7a H7a1 108(2)
C8a C7a H7a2 108.6(15)
H7a1 C7a H7a2 111(3)
C7a C8a C9a 114.1(10)
C7a C8a H8a1 108(2)
C7a C8a H8a2 107.9(13)
C9a C8a H8a1 108.1(13)
C9a C8a H8a2 108(2)
H8a1 C8a H8a2 111(3)
C8a C9a C10a 112.7(10)
C8a C9a H9a1 107.9(13)
C8a C9a H9a2 109(2)
C10a C9a H9a1 108(2)
C10a C9a H9a2 109.2(13)
H9a1 C9a H9a2 110(3)
C9a C10a C11a 112.9(10)
C9a C10a H10a1 109(2)
C9a C10a H10a2 108.3(14)
C11a C10a H10a1 108.4(14)
C11a C10a H10a2 108(2)
H10a1 C10a H10a2 110(3)
C10a C11a C12a 115.6(10)
C10a C11a H11a1 107.6(15)
C10a C11a H11a2 108(2)
C12a C11a H11a1 109(2)
C12a C11a H11a2 108.8(14)
H11a1 C11a H11a2 108(3)
C11a C12a C13a 110.2(10)
C11a C12a H12a1 110(2)
C11a C12a H12a2 110.4(14)
C13a C12a H12a1 107.6(14)
C13a C12a H12a2 108(2)
H12a1 C12a H12a2 110(3)
C12a C13a C14a 111.4(10)
C12a C13a H13a1 107.4(14)
C12a C13a H13a2 108(2)
C14a C13a H13a1 111(2)
C14a C13a H13a2 110.2(14)
H13a1 C13a H13a2 110(3)
C13a C14a C15a 116.0(10)
C13a C14a H14a1 109(2)
C13a C14a H14a2 109.4(13)
C15a C14a H14a1 106.1(14)
C15a C14a H14a2 107(2)
H14a1 C14a H14a2 109(3)
C14a C15a C16a 113.2(10)
C14a C15a H15a1 108.0(14)
C14a C15a H15a2 107(2)
C16a C15a H15a1 109(2)
C16a C15a H15a2 108.5(12)
H15a1 C15a H15a2 111(2)
C15a C16a C17a 108.8(10)
C15a C16a H16a1 110(2)
C15a C16a H16a2 110.1(13)
C17a C16a H16a1 108.5(14)
C17a C16a H16a2 109(2)
H16a1 C16a H16a2 110(3)
C16a C17a C18a 111.9(10)
C16a C17a H17a1 108.0(14)
C16a C17a H17a2 108(2)
C18a C17a H17a1 109(2)
C18a C17a H17a2 109.0(14)
H17a1 C17a H17a2 111(3)
C17a C18a C19a 113.6(10)
C17a C18a H18a1 108(2)
C17a C18a H18a2 108.2(14)
C19a C18a H18a1 108.7(14)
C19a C18a H18a2 108(2)
H18a1 C18a H18a2 109(3)
C18a C19a H19a1 108.5(17)
C18a C19a H19a2 109(3)
C18a C19a H19a3 113(2)
H19a1 C19a H19a2 109(3)
H19a1 C19a H19a3 108(3)
H19a2 C19a H19a3 109(2)
O1b C1b O2b 123.5(12)
O1b C1b C2b 113.2(11)
O2b C1b C2b 120.4(13)
C1b C2b C3b 111.3(10)
C1b C2b H2b1 110.3(15)
C1b C2b H2b2 109(2)
C3b C2b H2b1 108(2)
C3b C2b H2b2 106.5(14)
H2b1 C2b H2b2 111(2)
C2b C3b C4b 109.5(9)
C2b C3b H3b1 107(2)
C2b C3b H3b2 107.6(14)
C4b C3b H3b1 111.5(14)
C4b C3b H3b2 112(2)
H3b1 C3b H3b2 110(2)
C3b C4b C5b 116.2(10)
C3b C4b H4b1 109.3(13)
C3b C4b H4b2 109(2)
C5b C4b H4b1 107(2)
C5b C4b H4b2 107.3(14)
H4b1 C4b H4b2 107(2)
C4b C5b C6b 114.6(10)
C4b C5b H5b1 108(2)
C4b C5b H5b2 107.7(14)
C6b C5b H5b1 108.5(13)
C6b C5b H5b2 108(2)
H5b1 C5b H5b2 109(3)
C5b C6b C7b 113.5(10)
C5b C6b H6b1 109.0(13)
C5b C6b H6b2 109(2)
C7b C6b H6b1 108(2)
C7b C6b H6b2 107.9(14)
H6b1 C6b H6b2 109(3)
C6b C7b C8b 113.4(10)
C6b C7b H7b1 108(2)
C6b C7b H7b2 108.5(14)
C8b C7b H7b1 108.8(13)
C8b C7b H7b2 109(2)
H7b1 C7b H7b2 108(2)
C7b C8b C9b 110.3(10)
C7b C8b H8b1 109.5(13)
C7b C8b H8b2 110(2)
C9b C8b H8b1 108(2)
C9b C8b H8b2 108.2(14)
H8b1 C8b H8b2 111(2)
C8b C9b C10b 112.6(10)
C8b C9b H9b1 107(2)
C8b C9b H9b2 107.1(14)
C10b C9b H9b1 109.9(13)
C10b C9b H9b2 110(2)
H9b1 C9b H9b2 110(2)
C9b C10b C11b 115.6(10)
C9b C10b H10b1 108.9(13)
C9b C10b H10b2 109(2)
C11b C10b H10b1 107(2)
C11b C10b H10b2 106.8(14)
H10b1 C10b H10b2 109(2)
C10b C11b C12b 115.1(10)
C10b C11b H11b1 107(2)
C10b C11b H11b2 107.5(14)
C12b C11b H11b1 107.8(13)
C12b C11b H11b2 108(2)
H11b1 C11b H11b2 111(2)
C11b C12b C13b 115.3(10)
C11b C12b H12b1 108.2(13)
C11b C12b H12b2 108(2)
C13b C12b H12b1 108(2)
C13b C12b H12b2 107.2(14)
H12b1 C12b H12b2 110(3)
C12b C13b C14b 116.2(10)
C12b C13b H13b1 107(2)
C12b C13b H13b2 107.5(15)
C14b C13b H13b1 108.5(14)
C14b C13b H13b2 109(2)
H13b1 C13b H13b2 108(2)
C13b C14b C15b 111.7(9)
C13b C14b H14b1 110.7(14)
C13b C14b H14b2 110(2)
C15b C14b H14b1 108(2)
C15b C14b H14b2 106.9(14)
H14b1 C14b H14b2 110(2)
C14b C15b C16b 112.8(9)
C14b C15b H15b1 107(2)
C14b C15b H15b2 107.5(13)
C16b C15b H15b1 108.6(13)
C16b C15b H15b2 110(2)
H15b1 C15b H15b2 111(2)
C15b C16b C17b 112.6(10)
C15b C16b H16b1 109.3(13)
C15b C16b H16b2 110(2)
C17b C16b H16b1 107(2)
C17b C16b H16b2 107.9(14)
H16b1 C16b H16b2 110(3)
C16b C17b C18b 107.9(10)
C16b C17b H17b1 109(2)
C16b C17b H17b2 109.2(14)
C18b C17b H17b1 110.0(13)
C18b C17b H17b2 110(2)
H17b1 C17b H17b2 111(2)
C17b C18b C19b 110.6(10)
C17b C18b H18b1 109.7(13)
C17b C18b H18b2 109(2)
C19b C18b H18b1 109(2)
C19b C18b H18b2 109.0(15)
H18b1 C18b H18b2 109(2)
C18b C19b H19b1 110(3)
C18b C19b H19b2 109.9(17)
C18b C19b H19b3 109(2)
H19b1 C19b H19b2 110(3)
H19b1 C19b H19b3 109(2)
H19b2 C19b H19b3 110(3)
O1c C1c O2c 116.5(10)
O1c C1c C2c 115.9(9)
O2c C1c C2c 126.9(10)
C1c C2c C3c 109.7(12)
C1c C2c H2c1 109.9(14)
C1c C2c H2c2 111.2(15)
C3c C2c H2c1 107.5(17)
C3c C2c H2c2 108.6(15)
H2c1 C2c H2c2 110(3)
C2c C3c C4c 104.7(9)
C2c C3c H3c1 109.6(14)
C2c C3c H3c2 110(2)
C4c C3c H3c1 110(2)
C4c C3c H3c2 109.6(14)
H3c1 C3c H3c2 112(2)
C3c C4c C5c 111.3(10)
C3c C4c H4c1 108(2)
C3c C4c H4c2 108.2(14)
C5c C4c H4c1 109.7(14)
C5c C4c H4c2 110(2)
H4c1 C4c H4c2 110(3)
C4c C5c C6c 113.2(10)
C4c C5c H5c1 108.6(14)
C4c C5c H5c2 110(2)
C6c C5c H5c1 108(2)
C6c C5c H5c2 108.5(14)
H5c1 C5c H5c2 109(3)
C5c C6c C7c 110.8(10)
C5c C6c H6c1 109(2)
C5c C6c H6c2 109.5(13)
C7c C6c H6c1 107.7(14)
C7c C6c H6c2 108(2)
H6c1 C6c H6c2 111(3)
C6c C7c C8c 112.4(10)
C6c C7c H7c1 106.6(14)
C6c C7c H7c2 108(2)
C8c C7c H7c1 109(2)
C8c C7c H7c2 109.7(14)
H7c1 C7c H7c2 111(3)
C7c C8c C9c 116.1(10)
C7c C8c H8c1 108(2)
C7c C8c H8c2 108.7(13)
C9c C8c H8c1 106.9(13)
C9c C8c H8c2 108(2)
H8c1 C8c H8c2 109(2)
C8c C9c C10c 109.3(9)
C8c C9c H9c1 109.3(14)
C8c C9c H9c2 110(2)
C10c C9c H9c1 108(2)
C10c C9c H9c2 108.5(13)
H9c1 C9c H9c2 112(3)
C9c C10c C11c 109.9(10)
C9c C10c H10c1 108(2)
C9c C10c H10c2 108.4(13)
C11c C10c H10c1 110.0(15)
C11c C10c H10c2 110(2)
H10c1 C10c H10c2 110(3)
C10c C11c C12c 113.0(10)
C10c C11c H11c1 108.6(14)
C10c C11c H11c2 108(2)
C12c C11c H11c1 110(2)
C12c C11c H11c2 109.4(14)
H11c1 C11c H11c2 108(3)
C11c C12c C13c 112.9(9)
C11c C12c H12c1 109(2)
C11c C12c H12c2 110.5(13)
C13c C12c H12c1 106.3(13)
C13c C12c H12c2 108(2)
H12c1 C12c H12c2 110(2)
C12c C13c C14c 114.7(9)
C12c C13c H13c1 106.4(13)
C12c C13c H13c2 107(2)
C14c C13c H13c1 110(2)
C14c C13c H13c2 109.4(13)
H13c1 C13c H13c2 110(2)
C13c C14c C15c 115.6(10)
C13c C14c H14c1 109(2)
C13c C14c H14c2 110.6(14)
C15c C14c H14c1 105.4(14)
C15c C14c H14c2 107(2)
H14c1 C14c H14c2 109(2)
C14c C15c C16c 113.5(9)
C14c C15c H15c1 106.3(14)
C14c C15c H15c2 107(2)
C16c C15c H15c1 110(2)
C16c C15c H15c2 111.3(13)
H15c1 C15c H15c2 108(2)
C15c C16c C17c 110.0(10)
C15c C16c H16c1 111(2)
C15c C16c H16c2 113.0(13)
C17c C16c H16c1 105.7(14)
C17c C16c H16c2 108(2)
H16c1 C16c H16c2 109(2)
C16c C17c C18c 107.2(10)
C16c C17c H17c1 106.9(15)
C18c C17c H17c1 108(2)
C17c C18c C19c 112.2(10)
C17c C18c H18c1 107(2)
C17c C18c H18c2 108.0(13)
C19c C18c H18c1 109.0(14)
C19c C18c H18c2 110(2)
H18c1 C18c H18c2 110(3)
C18c C19c H19c1 109.0(16)
C18c C19c H19c2 109(3)
C18c C19c H19c3 113(2)
H19c1 C19c H19c2 109(3)
H19c1 C19c H19c3 108(3)
H19c2 C19c H19c3 109(2)

loop_
_geom_bond_atom_site_label_1
_geom_bond_atom_site_label_2
_geom_bond_distance
O1a C1 1.462(18)
O1a C1a 1.368(15)
O2a C1a 1.273(16)
O1b C2 1.473(18)
O1b C1b 1.368(12)
O2b C1b 1.269(15)
O1c C3 1.454(13)
O1c C1c 1.254(12)
O2c C1c 1.247(15)
C1 C2 1.509(16)
C1 H11 1.019(18)
C1 H12 .99(2)
C2 C3 1.518(12)
C2 H2 1.002(19)
C3 H31 1.00(3)
C3 H32 1.00(3)
C1a C2a 1.508(16)
C2a C3a 1.554(18)
C2a H2a1 1.02(2)
C2a H2a2 1.00(2)
C3a C4a 1.446(18)
C3a H3a1 1.01(2)
C3a H3a2 1.01(2)
C4a C5a 1.50(2)
C4a H4a1 1.017(18)
C4a H4a2 1.01(2)
C5a C6a 1.554(16)
C5a H5a1 1.01(2)
C5a H5a2 .999(18)
C6a C7a 1.49(2)
C6a H6a1 1.001(19)
C6a H6a2 1.015(18)
C7a C8a 1.539(17)
C7a H7a1 1.004(17)
C7a H7a2 .997(17)
C8a C9a 1.580(17)
C8a H8a1 1.00(2)
C8a H8a2 1.00(2)
C9a C10a 1.473(16)
C9a H9a1 1.01(2)
C9a H9a2 1.00(2)
C10a C11a 1.50(2)
C10a H10a1 1.001(18)
C10a H10a2 1.007(18)
C11a C12a 1.528(17)
C11a H11a1 1.014(17)
C11a H11a2 1.015(18)
C12a C13a 1.598(19)
C12a H12a1 1.003(18)
C12a H12a2 1.00(2)
C13a C14a 1.537(17)
C13a H13a1 1.005(18)
C13a H13a2 1.01(2)
C14a C15a 1.525(18)
C14a H14a1 1.010(18)
C14a H14a2 1.00(2)
C15a C16a 1.567(16)
C15a H15a1 .995(18)
C15a H15a2 1.008(19)
C16a C17a 1.521(18)
C16a H16a1 1.006(19)
C16a H16a2 1.00(2)
C17a C18a 1.538(17)
C17a H17a1 1.003(18)
C17a H17a2 1.00(2)
C18a C19a 1.54(2)
C18a H18a1 1.008(18)
C18a H18a2 1.011(18)
C19a H19a1 1.010(19)
C19a H19a2 1.01(2)
C19a H19a3 1.01(3)
C1b C2b 1.52(2)
C2b C3b 1.547(17)
C2b H2b1 .99(2)
C2b H2b2 1.00(2)
C3b C4b 1.518(18)
C3b H3b1 1.01(2)
C3b H3b2 1.00(2)
C4b C5b 1.522(19)
C4b H4b1 1.02(2)
C4b H4b2 1.023(19)
C5b C6b 1.482(17)
C5b H5b1 1.004(19)
C5b H5b2 1.011(18)
C6b C7b 1.540(18)
C6b H6b1 1.01(2)
C6b H6b2 1.02(2)
C7b C8b 1.515(17)
C7b H7b1 1.02(2)
C7b H7b2 1.01(2)
C8b C9b 1.518(18)
C8b H8b1 1.00(2)
C8b H8b2 1.00(2)
C9b C10b 1.496(17)
C9b H9b1 1.00(2)
C9b H9b2 1.005(19)
C10b C11b 1.568(17)
C10b H10b1 1.01(2)
C10b H10b2 1.01(2)
C11b C12b 1.512(17)
C11b H11b1 1.00(2)
C11b H11b2 1.00(2)
C12b C13b 1.523(18)
C12b H12b1 1.00(2)
C12b H12b2 1.01(2)
C13b C14b 1.498(18)
C13b H13b1 1.02(2)
C13b H13b2 1.01(2)
C14b C15b 1.585(17)
C14b H14b1 1.00(2)
C14b H14b2 1.01(2)
C15b C16b 1.560(16)
C15b H15b1 1.01(2)
C15b H15b2 1.00(2)
C16b C17b 1.498(18)
C16b H16b1 1.01(2)
C16b H16b2 1.00(2)
C17b C18b 1.559(17)
C17b H17b1 1.00(2)
C17b H17b2 1.00(2)
C18b C19b 1.54(2)
C18b H18b1 1.01(2)
C18b H18b2 1.01(2)
C19b H19b1 1.01(2)
C19b H19b2 1.01(3)
C19b H19b3 1.01(3)
C1c C2c 1.513(14)
C2c C3c 1.564(18)
C2c H2c1 1.02(3)
C2c H2c2 .998(15)
C3c C4c 1.554(17)
C3c H3c1 .989(18)
C3c H3c2 .993(19)
C4c C5c 1.55(2)
C4c H4c1 1.007(19)
C4c H4c2 1.004(19)
C5c C6c 1.554(17)
C5c H5c1 1.016(18)
C5c H5c2 1.007(19)
C6c C7c 1.509(18)
C6c H6c1 1.00(2)
C6c H6c2 .99(2)
C7c C8c 1.520(17)
C7c H7c1 1.00(2)
C7c H7c2 .99(2)
C8c C9c 1.557(18)
C8c H8c1 1.02(2)
C8c H8c2 1.00(2)
C9c C10c 1.547(17)
C9c H9c1 1.00(2)
C9c H9c2 .99(2)
C10c C11c 1.53(2)
C10c H10c1 1.003(18)
C10c H10c2 1.003(18)
C11c C12c 1.512(17)
C11c H11c1 1.015(17)
C11c H11c2 1.017(18)
C12c C13c 1.590(17)
C12c H12c1 1.02(2)
C12c H12c2 .99(2)
C13c C14c 1.454(17)
C13c H13c1 1.01(2)
C13c H13c2 1.01(2)
C14c C15c 1.542(17)
C14c H14c1 1.02(2)
C14c H14c2 1.00(2)
C15c C16c 1.553(18)
C15c H15c1 1.02(2)
C15c H15c2 1.01(2)
C16c C17c 1.505(18)
C16c H16c1 1.02(2)
C16c H16c2 1.00(2)
C17c C18c 1.559(18)
C17c H17c1 1.00(2)
C18c C19c 1.54(2)
C18c H18c1 1.01(2)
C18c H18c2 1.00(2)
C19c H19c1 1.01(2)
C19c H19c2 1.01(2)
C19c H19c3 1.01(3)

loop_
_cod_related_entry_id
_cod_related_entry_database
_cod_related_entry_code
1 ChemSpider 3859312
